data_8100988
loop_
_publ_author_name
'Pfeifer, Andrea'
'Wartchow, Rudolf'
'Binnewies, Michael'

_publ_section_title
;
Crystal structure of diindium digermanate, In~2~(Ge~2~O~7~)
;
_journal_issue 2
_journal_name_full 'Zeitschrift f\"ur Kristallographie - New Crystal Structures'
_journal_page_first 191
_journal_page_last 192
_journal_volume 216
_journal_year 2001
_chemical_formula_structural 'In2 (Ge2 O7)'
_chemical_formula_sum 'Ge2 In2 O7'
_chemical_formula_weight 486.82
_chemical_name_common 'indium digermanate'
_space_group_IT_number 12
_symmetry_cell_setting monoclinic
_symmetry_space_group_name_Hall '-C 2y'
_symmetry_space_group_name_H-M 'C 1 2/m 1'
_cell_angle_alpha 90.00
_cell_angle_beta 102.50(3)
_cell_angle_gamma 90.00
_cell_formula_units_Z 2
_cell_length_a 6.647(2)
_cell_length_b 8.773(2)
_cell_length_c 4.918(1)
_cell_measurement_temperature 300(2)
_cell_volume 280.0(1)
_diffrn_ambient_temperature 300(2)
_exptl_crystal_density_diffrn 5.774
_cod_original_sg_symbol_H-M 'C 2/m'
_cod_database_code 8100988

loop_
_symmetry_equiv_pos_as_xyz
'x, y, z'
'-x, y, -z'
'x+1/2, y+1/2, z'
'-x+1/2, y+1/2, -z'
'-x, -y, -z'
'x, -y, z'
'-x+1/2, -y+1/2, -z'
'x+1/2, -y+1/2, z'

loop_
_atom_site_aniso_label
_atom_site_aniso_U_11
_atom_site_aniso_U_22
_atom_site_aniso_U_33
_atom_site_aniso_U_23
_atom_site_aniso_U_13
_atom_site_aniso_U_12
In1 0.0034(2) 0.0049(2) 0.0048(2) 0.000 0.00045(9) 0.000
Ge1 0.0047(2) 0.0054(3) 0.0033(2) 0.000 -0.00008(12) 0.000
O1 0.012(2) 0.047(4) 0.056(4) 0.000 0.023(2) 0.000
O2 0.0119(11) 0.0058(15) 0.0051(10) 0.000 -0.0017(9) 0.000
O3 0.0062(7) 0.0093(11) 0.0094(8) 0.0045(7) 0.0026(6) 0.0024(6)

loop_
_atom_site_label
_atom_site_type_symbol
_atom_site_fract_x
_atom_site_fract_y
_atom_site_fract_z
_atom_site_U_iso_or_equiv
_atom_site_thermal_displace_type
_atom_site_occupancy
_atom_site_calc_flag
_atom_site_refinement_flags
_atom_site_disorder_group
In1 In 0.0000 0.30714(3) 0.0000 0.00444(13) Uani 1 d S .
Ge1 Ge 0.23254(5) 0.0000 0.40752(7) 0.00463(13) Uani 1 d S .
O1 O 0.0000 0.0000 0.5000 0.0364(15) Uani 1 d S .
O2 O 0.4084(4) 0.0000 0.7282(5) 0.0081(5) Uani 1 d S .
O3 O 0.2391(3) 0.1658(3) 0.2121(4) 0.0082(4) Uani 1 d . .

loop_
_geom_bond_atom_site_label_1
_geom_bond_atom_site_label_2
_geom_bond_distance
_geom_bond_site_symmetry_2
_geom_bond_publ_flag
In1 O3 2.106(2) 2 ?
In1 O3 2.106(2) . ?
In1 O2 2.161(2) 7_556 ?
In1 O2 2.161(2) 3_454 ?
In1 O3 2.221(2) 8_455 ?
In1 O3 2.221(2) 7 ?
Ge1 O1 1.7031(6) . ?
Ge1 O2 1.748(3) . ?
Ge1 O3 1.749(2) 6 ?
Ge1 O3 1.749(2) . ?
O1 Ge1 1.7031(6) 5_556 ?
O2 In1 2.161(2) 7_556 ?
O2 In1 2.161(2) 3_546 ?
O3 In1 2.221(2) 7 ?
